data_7056260
loop_
_publ_author_name
'Cheng, Meiling'
'Wang, Qinghua'
'Bao, Jinting'
'Wu, Yujuan'
'Sun, Lin'
'Yang, Bingxin'
'Liu, Qi'

_publ_section_title
;
 Synthesis and structural diversity of d10 metal coordination polymers
 constructed from new semi-rigid bis(3-methyl-1H-pyrazole-4-carboxylic
 acid)alkane ligands
;
_journal_name_full 'New J. Chem.'
_journal_paper_doi 10.1039/C7NJ00835J
_journal_year 2017
_chemical_formula_moiety 'C11 H12 N4 O4'
_chemical_formula_sum 'C11 H12 N4 O4'
_chemical_formula_weight 264.25
_chemical_name_systematic
; 
 ? 
;
_space_group_IT_number 33
_symmetry_cell_setting orthorhombic
_symmetry_space_group_name_Hall 'P 2c -2n'
_symmetry_space_group_name_H-M 'P n a 21'
_atom_sites_solution_hydrogens geom
_atom_sites_solution_primary direct
_atom_sites_solution_secondary difmap
_audit_creation_method SHELXL-97
_audit_update_record
;
2017-02-24 deposited with the CCDC.
2017-05-10 downloaded from the CCDC.
;
_cell_angle_alpha 90.00
_cell_angle_beta 90.00
_cell_angle_gamma 90.00
_cell_formula_units_Z 4
_cell_length_a 23.952(7)
_cell_length_b 4.0594(13)
_cell_length_c 12.531(4)
_cell_measurement_reflns_used 1417
_cell_measurement_temperature 296(2)
_cell_measurement_theta_max 22.459
_cell_measurement_theta_min 3.252
_cell_volume 1218.4(7)
_computing_cell_refinement 'Bruker APEX II'
_computing_data_collection 'Bruker APEX II'
_computing_data_reduction 'Bruker SAINT'
_computing_molecular_graphics 'Bruker SHELXTL'
_computing_publication_material 'Bruker SHELXTL'
_computing_structure_refinement 'SHELXL-97 (Sheldrick, 1997)'
_computing_structure_solution 'SHELXS-97 (Sheldrick, 1990)'
_diffrn_ambient_temperature 296(2)
_diffrn_measured_fraction_theta_full 0.983
_diffrn_measured_fraction_theta_max 0.983
_diffrn_measurement_device_type 'CCD area detector'
_diffrn_measurement_method 'phi and omega scans'
_diffrn_radiation_monochromator graphite
_diffrn_radiation_source 'fine-focus sealed tube'
_diffrn_radiation_type MoK\a
_diffrn_radiation_wavelength 0.71073
_diffrn_reflns_av_R_equivalents 0.0505
_diffrn_reflns_av_sigmaI/netI 0.0405
_diffrn_reflns_limit_h_max 29
_diffrn_reflns_limit_h_min -31
_diffrn_reflns_limit_k_max 5
_diffrn_reflns_limit_k_min -5
_diffrn_reflns_limit_l_max 14
_diffrn_reflns_limit_l_min -15
_diffrn_reflns_number 6996
_diffrn_reflns_theta_full 27.62
_diffrn_reflns_theta_max 27.62
_diffrn_reflns_theta_min 2.35
_exptl_absorpt_coefficient_mu 0.112
_exptl_absorpt_correction_T_max 0.9801
_exptl_absorpt_correction_T_min 0.9735
_exptl_absorpt_correction_type multi-scan
_exptl_absorpt_process_details SADABS
_exptl_crystal_colour colorless
_exptl_crystal_density_diffrn 1.441
_exptl_crystal_density_method 'not measured'
_exptl_crystal_description block
_exptl_crystal_F_000 552
_exptl_crystal_size_max 0.24
_exptl_crystal_size_mid 0.20
_exptl_crystal_size_min 0.18
_refine_diff_density_max 0.352
_refine_diff_density_min -0.268
_refine_diff_density_rms 0.060
_refine_ls_abs_structure_details 'Flack H D (1983), Acta Cryst. A39, 876-881'
_refine_ls_extinction_method none
_refine_ls_goodness_of_fit_ref 1.063
_refine_ls_hydrogen_treatment constr
_refine_ls_matrix_type full
_refine_ls_number_parameters 176
_refine_ls_number_reflns 1460
_refine_ls_number_restraints 1
_refine_ls_restrained_S_all 1.063
_refine_ls_R_factor_all 0.0796
_refine_ls_R_factor_gt 0.0538
_refine_ls_shift/su_max 0.000
_refine_ls_shift/su_mean 0.000
_refine_ls_structure_factor_coef Fsqd
_refine_ls_weighting_details 'calc w=1/[\s^2^(Fo^2^)+(0.1019P)^2^+0.0000P] where P=(Fo^2^+2Fc^2^)/3'
_refine_ls_weighting_scheme calc
_refine_ls_wR_factor_gt 0.1437
_refine_ls_wR_factor_ref 0.1609
_reflns_number_gt 1058
_reflns_number_total 1460
_reflns_threshold_expression >2sigma(I)
_cod_data_source_file c7nj00835j2.cif
_cod_data_source_block t
_cod_database_code 7056260

loop_
_symmetry_equiv_pos_as_xyz
'x, y, z'
'-x, -y, z+1/2'
'x+1/2, -y+1/2, z'
'-x+1/2, y+1/2, z+1/2'

loop_
_atom_site_label
_atom_site_type_symbol
_atom_site_fract_x
_atom_site_fract_y
_atom_site_fract_z
_atom_site_U_iso_or_equiv
_atom_site_adp_type
_atom_site_occupancy
_atom_site_symmetry_multiplicity
_atom_site_calc_flag
_atom_site_refinement_flags
C1 C 0.29682(19) 0.3960(12) 0.1716(4) 0.0486(11) Uani 1 1 d .
H1A H 0.2763 0.2427 0.1285 0.073 Uiso 1 1 calc R
H1B H 0.3356 0.3890 0.1521 0.073 Uiso 1 1 calc R
H1C H 0.2826 0.6143 0.1603 0.073 Uiso 1 1 calc R
C2 C 0.29074(16) 0.3067(10) 0.2856(4) 0.0345(9) Uani 1 1 d .
C3 C 0.32473(16) 0.1355(10) 0.3547(4) 0.0356(9) Uani 1 1 d .
C4 C 0.37945(17) -0.0095(12) 0.3322(4) 0.0421(10) Uani 1 1 d .
C5 C 0.29694(18) 0.1265(11) 0.4537(4) 0.0424(10) Uani 1 1 d .
H5 H 0.3107 0.0238 0.5146 0.051 Uiso 1 1 calc R
C6 C 0.19727(19) 0.5799(9) 0.3150(4) 0.0394(9) Uani 1 1 d .
H6A H 0.2074 0.7265 0.2570 0.047 Uiso 1 1 calc R
H6B H 0.1854 0.7144 0.3749 0.047 Uiso 1 1 calc R
C7 C 0.0969(2) 0.3536(12) 0.4535(4) 0.0502(12) Uani 1 1 d .
H7A H 0.1313 0.3241 0.4915 0.075 Uiso 1 1 calc R
H7B H 0.0690 0.2093 0.4826 0.075 Uiso 1 1 calc R
H7C H 0.0847 0.5779 0.4606 0.075 Uiso 1 1 calc R
C8 C 0.10554(16) 0.2751(10) 0.3382(4) 0.0369(10) Uani 1 1 d .
C9 C 0.07325(18) 0.0962(10) 0.2660(4) 0.0398(10) Uani 1 1 d .
C10 C 0.01960(19) -0.0572(10) 0.2848(4) 0.0430(10) Uani 1 1 d .
C11 C 0.10309(18) 0.1022(11) 0.1695(4) 0.0441(11) Uani 1 1 d .
H11 H 0.0911 0.0011 0.1070 0.053 Uiso 1 1 calc R
N1 N 0.24858(16) 0.2834(9) 0.4486(3) 0.0426(9) Uani 1 1 d .
N2 N 0.24560(14) 0.3900(8) 0.3458(3) 0.0357(8) Uani 1 1 d .
N3 N 0.15099(14) 0.3731(8) 0.2813(3) 0.0368(8) Uani 1 1 d .
N4 N 0.15023(15) 0.2683(10) 0.1782(3) 0.0453(9) Uani 1 1 d .
O1 O 0.40046(14) -0.0097(11) 0.2422(3) 0.0578(10) Uani 1 1 d .
O2 O 0.40390(16) -0.1371(11) 0.4150(3) 0.0649(12) Uani 1 1 d .
H2 H 0.4355 -0.1957 0.3987 0.097 Uiso 1 1 calc R
O3 O -0.00279(14) -0.1907(10) 0.2012(3) 0.0612(10) Uani 1 1 d .
H3 H -0.0279 -0.3157 0.2197 0.092 Uiso 1 1 calc R
O4 O -0.00225(15) -0.0621(11) 0.3747(3) 0.0658(11) Uani 1 1 d .

loop_
_atom_site_aniso_label
_atom_site_aniso_U_11
_atom_site_aniso_U_22
_atom_site_aniso_U_33
_atom_site_aniso_U_23
_atom_site_aniso_U_13
_atom_site_aniso_U_12
C1 0.041(2) 0.059(3) 0.046(3) 0.014(2) 0.000(2) 0.000(2)
C2 0.032(2) 0.0347(18) 0.037(2) 0.0042(18) 0.0016(18) -0.0057(15)
C3 0.0249(18) 0.040(2) 0.041(2) 0.0010(19) -0.0014(17) 0.0012(15)
C4 0.0276(19) 0.054(2) 0.045(3) 0.004(2) 0.000(2) 0.0016(18)
C5 0.037(2) 0.049(2) 0.041(3) 0.011(2) -0.002(2) 0.0062(18)
C6 0.0324(18) 0.0301(17) 0.056(3) 0.005(2) -0.0053(17) 0.0004(17)
C7 0.047(3) 0.057(3) 0.047(3) 0.001(2) 0.003(2) 0.001(2)
C8 0.029(2) 0.0361(19) 0.045(2) 0.007(2) -0.0001(19) 0.0022(15)
C9 0.033(2) 0.039(2) 0.048(3) 0.005(2) -0.0038(19) -0.0011(16)
C10 0.036(2) 0.042(2) 0.051(3) 0.007(2) -0.002(2) -0.0027(18)
C11 0.042(2) 0.051(2) 0.039(3) 0.004(2) -0.005(2) -0.0063(19)
N1 0.037(2) 0.049(2) 0.043(2) 0.0097(18) 0.0023(17) 0.0057(15)
N2 0.0295(17) 0.0327(15) 0.045(2) 0.0102(16) -0.0013(15) 0.0018(12)
N3 0.0298(17) 0.0378(17) 0.043(2) 0.0088(18) -0.0053(16) 0.0004(13)
N4 0.0385(19) 0.054(2) 0.044(2) 0.0131(19) -0.0005(19) -0.0025(16)
O1 0.0407(18) 0.086(3) 0.047(2) 0.0059(17) 0.0028(16) 0.0166(17)
O2 0.042(2) 0.104(3) 0.048(2) 0.022(2) 0.0031(15) 0.030(2)
O3 0.043(2) 0.082(2) 0.058(2) -0.003(2) -0.0042(16) -0.0188(17)
O4 0.045(2) 0.097(3) 0.056(2) -0.007(2) 0.0094(18) -0.0225(18)

loop_
_atom_type_symbol
_atom_type_description
_atom_type_scat_dispersion_real
_atom_type_scat_dispersion_imag
_atom_type_scat_source
C C 0.0033 0.0016 'International Tables Vol C Tables 4.2.6.8 and 6.1.1.4'
H H 0.0000 0.0000 'International Tables Vol C Tables 4.2.6.8 and 6.1.1.4'
N N 0.0061 0.0033 'International Tables Vol C Tables 4.2.6.8 and 6.1.1.4'
O O 0.0106 0.0060 'International Tables Vol C Tables 4.2.6.8 and 6.1.1.4'

loop_
_geom_angle_atom_site_label_1
_geom_angle_atom_site_label_2
_geom_angle_atom_site_label_3
_geom_angle
C2 C1 H1A 109.5
C2 C1 H1B 109.5
H1A C1 H1B 109.5
C2 C1 H1C 109.5
H1A C1 H1C 109.5
H1B C1 H1C 109.5
N2 C2 C3 104.2(4)
N2 C2 C1 123.5(4)
C3 C2 C1 132.3(4)
C2 C3 C5 106.7(4)
C2 C3 C4 127.6(4)
C5 C3 C4 125.6(4)
O1 C4 O2 123.1(4)
O1 C4 C3 122.8(4)
O2 C4 C3 114.2(4)
N1 C5 C3 111.0(4)
N1 C5 H5 124.5
C3 C5 H5 124.5
N2 C6 N3 112.4(3)
N2 C6 H6A 109.1
N3 C6 H6A 109.1
N2 C6 H6B 109.1
N3 C6 H6B 109.1
H6A C6 H6B 107.9
C8 C7 H7A 109.5
C8 C7 H7B 109.5
H7A C7 H7B 109.5
C8 C7 H7C 109.5
H7A C7 H7C 109.5
H7B C7 H7C 109.5
N3 C8 C9 104.8(4)
N3 C8 C7 123.8(4)
C9 C8 C7 131.5(4)
C8 C9 C11 105.5(4)
C8 C9 C10 127.6(5)
C11 C9 C10 126.9(4)
O4 C10 O3 123.5(4)
O4 C10 C9 122.0(4)
O3 C10 C9 114.5(4)
N4 C11 C9 111.9(4)
N4 C11 H11 124.0
C9 C11 H11 124.0
C5 N1 N2 104.2(4)
N1 N2 C2 113.9(3)
N1 N2 C6 117.7(4)
C2 N2 C6 128.4(4)
N4 N3 C8 113.3(4)
N4 N3 C6 117.8(4)
C8 N3 C6 128.8(5)
C11 N4 N3 104.4(4)
C4 O2 H2 109.5
C10 O3 H3 109.5

loop_
_geom_bond_atom_site_label_1
_geom_bond_atom_site_label_2
_geom_bond_distance
C1 C2 1.481(7)
C1 H1A 0.9600
C1 H1B 0.9600
C1 H1C 0.9600
C2 N2 1.362(6)
C2 C3 1.377(6)
C3 C5 1.408(7)
C3 C4 1.464(6)
C4 O1 1.235(6)
C4 O2 1.300(6)
C5 N1 1.324(6)
C5 H5 0.9300
C6 N2 1.443(6)
C6 N3 1.453(6)
C6 H6A 0.9700
C6 H6B 0.9700
C7 C8 1.494(7)
C7 H7A 0.9600
C7 H7B 0.9600
C7 H7C 0.9600
C8 N3 1.361(6)
C8 C9 1.395(6)
C9 C11 1.404(7)
C9 C10 1.448(6)
C10 O4 1.241(7)
C10 O3 1.296(7)
C11 N4 1.320(6)
C11 H11 0.9300
N1 N2 1.360(6)
N3 N4 1.360(6)
O2 H2 0.8200
O3 H3 0.8200
